data_4323849
loop_
_publ_author_name
'Neil Burford'
'Charles L. B. Macdonald'
'Katherine N. Robertson'
'T. Stanley Cameron'

_publ_contact_author
; Neil Burford
  Department of Chemistry
  Dalhousie University
  Halifax, Nova Scotia
  Canada, B3H 4J3
;
_publ_contact_author_email burford@ac.dal.ca
_publ_contact_author_fax 902--494--1310
_publ_contact_author_phone 902--494--3681
_publ_section_title
;
 Synthesis and Structures of Sb[N(H)(C6H2tBu3)]3 and Bi[N(H)(C6H2tBu3)]3:
 Implications for the Steric Limits of Supermesityl Substitution
;
_journal_name_full 'Inorganic Chemistry'
_journal_page_first 4013
_journal_page_last 4016
_journal_paper_doi 10.1021/ic951532x
_journal_volume 35
_journal_year 1996
_chemical_formula_moiety Sb[N(H)(C~6~H~2~^t^Bu~3~)]~3~
_chemical_formula_sum 'C54 H90 N3 Sb'
_chemical_formula_weight 903.04
_chemical_name_systematic
;
 Tris(2,4,6--tri--^t^butylphenylamino)antimony
;
_space_group_IT_number 2
_symmetry_cell_setting triclinic
_symmetry_space_group_name_Hall '-P 1'
_symmetry_space_group_name_H-M 'P -1'
_atom_sites_solution_hydrogens geom
_atom_sites_solution_primary direct
_atom_sites_solution_secondary difmap
_cell_angle_alpha 98.38(3)
_cell_angle_beta 96.44(5)
_cell_angle_gamma 77.25(3)
_cell_formula_units_Z 2
_cell_length_a 11.491(5)
_cell_length_b 24.652(7)
_cell_length_c 10.002(5)
_cell_measurement_reflns_used 25
_cell_measurement_temperature 253(2)
_cell_measurement_theta_max 17.75
_cell_measurement_theta_min 15.95
_cell_volume 2725(2)
_computing_cell_refinement 'MSC/AFC Diffractometer Control Software'
_computing_data_collection 'MSC/AFC Diffractometer Control Software'
_computing_data_reduction 'MSC/AFC Diffractometer Control Software'
_computing_molecular_graphics 'teXsan-92 (MSC, 1985 and 1992)'
_computing_structure_refinement 'SHELXL-93 (Sheldrick, 1993)'
_computing_structure_solution 'SHELXS-86 (Sheldrick, 1990)'
_diffrn_ambient_temperature 253(2)
_diffrn_measurement_device 'Rigaku AFC5R'
_diffrn_measurement_method \w--2\q
_diffrn_radiation_monochromator graphite
_diffrn_radiation_source 'fine-focus sealed tube'
_diffrn_radiation_type MoK\a
_diffrn_radiation_wavelength 0.71069
_diffrn_reflns_av_R_equivalents 0.0397
_diffrn_reflns_av_sigmaI/netI 0.0969
_diffrn_reflns_limit_h_max 12
_diffrn_reflns_limit_h_min 0
_diffrn_reflns_limit_k_max 27
_diffrn_reflns_limit_k_min -26
_diffrn_reflns_limit_l_max 10
_diffrn_reflns_limit_l_min -10
_diffrn_reflns_number 8020
_diffrn_reflns_theta_max 23.01
_diffrn_reflns_theta_min 2.51
_diffrn_standards_interval_count 150
_diffrn_standards_number 3
_exptl_absorpt_coefficient_mu 0.540
_exptl_absorpt_correction_T_max 0.9996
_exptl_absorpt_correction_T_min 0.9087
_exptl_absorpt_correction_type 'not applied'
_exptl_crystal_colour yellow
_exptl_crystal_density_diffrn 1.101
_exptl_crystal_density_meas ?
_exptl_crystal_description needle
_exptl_crystal_F_000 972
_exptl_crystal_size_max 0.40
_exptl_crystal_size_mid 0.15
_exptl_crystal_size_min 0.10
_refine_diff_density_max 0.847
_refine_diff_density_min -1.098
_refine_diff_density_rms 0.106
_refine_ls_extinction_method none
_refine_ls_goodness_of_fit_all 1.207
_refine_ls_goodness_of_fit_obs 1.342
_refine_ls_hydrogen_treatment 'riding model'
_refine_ls_matrix_type full
_refine_ls_number_parameters 550
_refine_ls_number_reflns 7569
_refine_ls_number_restraints 69
_refine_ls_restrained_S_all 1.251
_refine_ls_restrained_S_obs 1.337
_refine_ls_R_factor_all 0.1207
_refine_ls_R_factor_obs 0.0547
_refine_ls_shift/esd_max -0.126
_refine_ls_shift/esd_mean 0.003
_refine_ls_structure_factor_coef Fsqd
_refine_ls_weighting_details 'w=1/[\s^2^(Fo^2^)+(0.1000P)^2^+0.0000P] where P=(Fo^2^+2Fc^2^)/3'
_refine_ls_weighting_scheme calc
_refine_ls_wR_factor_all 0.1941
_refine_ls_wR_factor_obs 0.1603
_reflns_number_observed 4674
_reflns_number_total 7577
_reflns_observed_criterion >2sigma(I)
_cod_data_source_file ic951532x_1.cif
_cod_data_source_block '[kathy.chuck.chuck7]'
_cod_depositor_comments
;
The following automatic conversions were performed:

'_exptl_crystal_density_meas' value 'not measured' was changed to '?'
- the value is perceived as not measured.

Automatic conversion script
Id: cif_fix_values 3008 2015-01-20 13:52:24Z robertas 

The following automatic conversions were performed:

'_refine_ls_weighting_scheme' value 'calc
w=1/[\s^2^(Fo^2^)+(0.1000P)^2^+0.0000P] where P=(Fo^2^+2Fc^2^)/3' was
changed to 'calc'. New tag '_refine_ls_weighting_details' was
created. The value of the new tag was set to
'w=1/[\s^2^(Fo^2^)+(0.1000P)^2^+0.0000P] where P=(Fo^2^+2Fc^2^)/3'.

Automatic conversion script
Id: cif_fix_values 3143 2015-03-26 13:38:13Z robertas 
;
_cod_original_cell_volume 2724.4(21)
_cod_database_code 4323849

loop_
_symmetry_equiv_pos_as_xyz
'x, y, z'
'-x, -y, -z'

loop_
_atom_site_aniso_label
_atom_site_aniso_U_11
_atom_site_aniso_U_22
_atom_site_aniso_U_33
_atom_site_aniso_U_23
_atom_site_aniso_U_13
_atom_site_aniso_U_12
Sb1 0.0410(3) 0.0330(3) 0.0454(3) 0.0029(2) 0.0111(2) -0.0052(2)
N1 0.040(4) 0.032(3) 0.066(4) -0.002(3) 0.011(3) -0.006(3)
N2 0.038(4) 0.042(4) 0.049(4) 0.010(3) 0.009(3) 0.005(3)
N3 0.044(4) 0.036(3) 0.025(3) -0.006(2) 0.002(3) -0.010(3)
C1 0.040(4) 0.028(4) 0.065(5) 0.000(3) 0.020(4) -0.010(3)
C2 0.041(4) 0.039(4) 0.049(5) 0.001(4) 0.005(4) -0.014(3)
C3 0.057(5) 0.055(5) 0.063(6) -0.010(4) 0.018(4) -0.025(4)
C4 0.066(6) 0.032(4) 0.084(7) -0.006(4) 0.028(5) -0.008(4)
C5 0.064(6) 0.041(5) 0.065(6) 0.003(4) 0.017(5) -0.007(4)
C6 0.040(4) 0.037(4) 0.056(5) 0.006(4) 0.014(4) -0.009(3)
C7 0.038(4) 0.035(4) 0.051(5) 0.009(4) 0.010(4) -0.008(3)
C8 0.041(4) 0.033(4) 0.051(5) -0.001(4) 0.012(4) -0.008(3)
C9 0.046(5) 0.037(4) 0.076(6) 0.000(4) 0.023(5) -0.006(4)
C10 0.038(5) 0.049(5) 0.069(6) 0.021(4) 0.007(4) -0.007(4)
C11 0.045(5) 0.055(5) 0.049(5) 0.015(4) 0.000(4) -0.014(4)
C12 0.039(4) 0.046(4) 0.042(5) 0.008(4) 0.004(4) -0.010(4)
C13 0.029(4) 0.033(4) 0.039(4) 0.007(3) 0.010(3) 0.000(3)
C14 0.026(4) 0.037(4) 0.039(4) 0.004(3) 0.005(3) -0.004(3)
C15 0.038(4) 0.031(4) 0.050(5) 0.009(3) 0.008(4) -0.001(3)
C16 0.036(4) 0.034(4) 0.058(5) -0.002(4) 0.007(4) 0.001(3)
C17 0.034(4) 0.044(4) 0.033(4) 0.002(3) 0.005(3) 0.001(3)
C18 0.036(4) 0.032(4) 0.044(5) 0.007(3) 0.013(3) 0.000(3)
C19 0.045(5) 0.048(5) 0.071(6) 0.009(4) 0.004(4) -0.008(4)
C20 0.044(5) 0.067(6) 0.106(8) 0.019(6) 0.016(5) 0.001(5)
C21 0.086(7) 0.057(6) 0.079(7) 0.033(5) 0.015(6) -0.006(5)
C22 0.094(8) 0.077(7) 0.116(10) 0.004(7) -0.046(8) -0.007(6)
C23A 0.114(9) 0.053(6) 0.089(8) -0.026(5) 0.025(7) -0.009(6)
C24A 0.189(26) 0.079(10) 0.070(10) -0.036(8) 0.050(17) -0.014(18)
C25A 0.116(19) 0.101(20) 0.211(34) -0.093(20) 0.042(17) -0.004(14)
C26A 0.168(28) 0.089(19) 0.172(32) -0.071(18) 0.045(22) -0.077(19)
C23B 0.114(9) 0.053(6) 0.089(8) -0.026(5) 0.025(7) -0.009(6)
C24B 0.189(26) 0.079(10) 0.070(10) -0.036(8) 0.050(17) -0.014(18)
C25B 0.116(19) 0.101(20) 0.211(34) -0.093(20) 0.042(17) -0.004(14)
C26B 0.168(28) 0.089(19) 0.172(32) -0.071(18) 0.045(22) -0.077(19)
C27 0.063(6) 0.036(4) 0.088(7) 0.025(4) 0.014(5) -0.007(4)
C28 0.127(10) 0.051(6) 0.101(9) 0.036(6) 0.004(7) -0.009(6)
C29 0.043(5) 0.071(6) 0.120(9) 0.023(6) 0.008(5) -0.005(5)
C30 0.075(6) 0.067(6) 0.064(6) 0.022(5) 0.006(5) -0.018(5)
C31 0.052(5) 0.058(5) 0.049(5) -0.013(4) 0.019(4) -0.011(4)
C32 0.087(8) 0.102(8) 0.064(7) -0.023(6) 0.019(6) 0.002(6)
C33 0.073(7) 0.118(9) 0.074(7) -0.009(6) 0.012(6) -0.038(7)
C34 0.103(8) 0.077(7) 0.060(6) 0.019(5) 0.021(6) -0.013(6)
C35A 0.044(5) 0.051(5) 0.128(9) 0.032(6) 0.009(6) 0.004(4)
C36A 0.083(20) 0.095(16) 0.203(23) 0.029(14) -0.061(18) 0.007(13)
C37A 0.078(9) 0.061(9) 0.178(28) 0.061(14) 0.031(16) 0.003(8)
C38A 0.040(12) 0.099(16) 0.161(22) 0.068(15) 0.017(13) 0.018(10)
C35B 0.044(5) 0.051(5) 0.128(9) 0.032(6) 0.009(6) 0.004(4)
C36B 0.083(20) 0.095(16) 0.203(23) 0.029(14) -0.061(18) 0.007(13)
C37B 0.078(9) 0.061(9) 0.178(28) 0.061(14) 0.031(16) 0.003(8)
C38B 0.040(12) 0.099(16) 0.161(22) 0.068(15) 0.017(13) 0.018(10)
C39 0.052(5) 0.057(5) 0.061(6) -0.003(4) 0.014(4) -0.021(4)
C40 0.084(8) 0.105(8) 0.058(6) -0.017(6) 0.010(5) -0.034(6)
C41 0.071(6) 0.052(5) 0.082(7) -0.011(5) 0.007(5) -0.018(5)
C42 0.063(6) 0.065(6) 0.108(8) -0.017(6) 0.007(6) -0.028(5)
C43 0.052(5) 0.037(4) 0.038(4) 0.009(3) 0.014(4) -0.001(3)
C44 0.058(5) 0.069(6) 0.044(5) 0.007(4) 0.020(4) -0.002(4)
C45 0.060(6) 0.061(5) 0.044(5) 0.009(4) 0.005(4) -0.005(4)
C46 0.099(7) 0.052(5) 0.055(6) 0.027(4) 0.008(5) -0.022(5)
C47A 0.055(5) 0.046(5) 0.065(6) -0.007(4) 0.001(4) -0.024(4)
C48A 0.062(9) 0.088(14) 0.117(18) -0.011(12) -0.010(10) -0.031(9)
C49A 0.077(18) 0.081(14) 0.088(9) -0.030(8) 0.019(10) -0.028(13)
C50A 0.132(17) 0.040(6) 0.204(24) -0.026(10) -0.075(16) -0.002(8)
C47B 0.055(5) 0.046(5) 0.065(6) -0.007(4) 0.001(4) -0.024(4)
C48B 0.062(9) 0.088(14) 0.117(18) -0.011(12) -0.010(10) -0.031(9)
C49B 0.077(18) 0.081(14) 0.088(9) -0.030(8) 0.019(10) -0.028(13)
C50B 0.132(17) 0.040(6) 0.204(24) -0.026(10) -0.075(16) -0.002(8)
C51 0.054(5) 0.046(4) 0.044(5) 0.005(4) 0.022(4) -0.007(4)
C52 0.066(6) 0.067(6) 0.065(6) 0.012(5) 0.027(5) -0.027(5)
C53 0.067(6) 0.067(6) 0.052(5) 0.023(4) 0.017(4) -0.001(5)
C54 0.066(6) 0.062(5) 0.064(6) 0.008(5) 0.039(5) 0.002(5)

loop_
_atom_site_label
_atom_site_type_symbol
_atom_site_fract_x
_atom_site_fract_y
_atom_site_fract_z
_atom_site_U_iso_or_equiv
_atom_site_thermal_displace_type
_atom_site_occupancy
_atom_site_calc_flag
_atom_site_refinement_flags
_atom_site_disorder_group
Sb1 Sb 0.17012(5) 0.21640(2) 0.45033(6) 0.0398(2) Uani 1 d . .
N1 N 0.2936(6) 0.2603(2) 0.5456(7) 0.046(2) Uani 1 d . .
H1 H 0.3786(6) 0.2380(2) 0.5339(7) 0.056 Uiso 1 calc R .
N2 N 0.0581(5) 0.2167(2) 0.5981(6) 0.044(2) Uani 1 d . .
H2 H 0.0853(5) 0.1930(2) 0.6759(6) 0.053 Uiso 1 calc R .
N3 N 0.2977(5) 0.1463(2) 0.4842(5) 0.0357(14) Uani 1 d . .
H3 H 0.3671(5) 0.1489(2) 0.5564(5) 0.043 Uiso 1 calc R .
C1 C 0.2942(7) 0.3133(3) 0.6238(8) 0.043(2) Uani 1 d . .
C2 C 0.3668(7) 0.3163(3) 0.7465(8) 0.042(2) Uani 1 d . .
C3 C 0.3509(8) 0.3670(3) 0.8335(9) 0.057(2) Uani 1 d . .
H3A H 0.4034(8) 0.3690(3) 0.9300(9) 0.068 Uiso 1 calc R .
C4 C 0.2688(8) 0.4152(3) 0.7990(9) 0.061(2) Uani 1 d D .
C5 C 0.2118(8) 0.4118(3) 0.6719(9) 0.057(2) Uani 1 d . .
H5A H 0.1526(8) 0.4494(3) 0.6420(9) 0.068 Uiso 1 calc R .
C6 C 0.2237(6) 0.3634(3) 0.5763(8) 0.043(2) Uani 1 d . .
C7 C -0.0585(6) 0.2511(3) 0.5871(8) 0.041(2) Uani 1 d . .
C8 C -0.0979(7) 0.2942(3) 0.6933(8) 0.042(2) Uani 1 d . .
C9 C -0.1950(7) 0.3366(3) 0.6630(9) 0.052(2) Uani 1 d . .
H9A H -0.2226(7) 0.3704(3) 0.7419(9) 0.063 Uiso 1 calc R .
C10 C -0.2587(6) 0.3378(3) 0.5357(9) 0.051(2) Uani 1 d D .
C11 C -0.2293(7) 0.2903(3) 0.4457(9) 0.049(2) Uani 1 d . .
H11A H -0.2830(7) 0.2879(3) 0.3501(9) 0.058 Uiso 1 calc R .
C12 C -0.1363(7) 0.2451(3) 0.4673(8) 0.042(2) Uani 1 d . .
C13 C 0.2893(6) 0.0931(3) 0.4059(7) 0.034(2) Uani 1 d . .
C14 C 0.2753(6) 0.0474(3) 0.4723(7) 0.034(2) Uani 1 d . .
C15 C 0.2468(6) 0.0012(3) 0.3903(8) 0.040(2) Uani 1 d . .
H15A H 0.2349(6) -0.0334(3) 0.4386(8) 0.048 Uiso 1 calc R .
C16 C 0.2325(6) -0.0036(3) 0.2486(7) 0.045(2) Uani 1 d D .
C17 C 0.2597(6) 0.0391(3) 0.1896(7) 0.038(2) Uani 1 d . .
H17A H 0.2529(6) 0.0359(3) 0.0802(7) 0.046 Uiso 1 calc R .
C18 C 0.2959(6) 0.0864(3) 0.2645(7) 0.038(2) Uani 1 d . .
C19 C 0.4639(7) 0.2660(3) 0.7921(9) 0.055(2) Uani 1 d . .
C20 C 0.5539(8) 0.2421(4) 0.6802(11) 0.073(3) Uani 1 d . .
H20A H 0.5054(8) 0.2290(4) 0.5865(11) 0.087 Uiso 1 calc R .
H20B H 0.6187(8) 0.2066(4) 0.7127(11) 0.087 Uiso 1 calc R .
H20C H 0.5995(8) 0.2742(4) 0.6644(11) 0.087 Uiso 1 calc R .
C21 C 0.4040(9) 0.2196(4) 0.8306(10) 0.072(3) Uani 1 d . .
H21A H 0.3483(9) 0.2053(4) 0.7443(10) 0.087 Uiso 1 calc R .
H21B H 0.3498(9) 0.2368(4) 0.9143(10) 0.087 Uiso 1 calc R .
H21C H 0.4728(9) 0.1848(4) 0.8596(10) 0.087 Uiso 1 calc R .
C22 C 0.5402(11) 0.2833(5) 0.9201(12) 0.102(4) Uani 1 d . .
H22A H 0.6060(11) 0.2473(5) 0.9479(12) 0.123 Uiso 1 calc R .
H22B H 0.4834(11) 0.2997(5) 1.0020(12) 0.123 Uiso 1 calc R .
H22C H 0.5850(11) 0.3152(5) 0.9008(12) 0.123 Uiso 1 calc R .
C23A C 0.2493(10) 0.4691(4) 0.9017(10) 0.089(3) Uani 0.50 d PD 1
C24A C 0.3083(23) 0.4578(9) 1.0420(14) 0.116(9) Uani 0.50 d PD 1
H24A H 0.4030(23) 0.4412(9) 1.0356(14) 0.140 Uiso 0.50 calc PR 1
H24B H 0.2684(23) 0.4278(9) 1.0794(14) 0.140 Uiso 0.50 calc PR 1
H24C H 0.2954(23) 0.4964(9) 1.1103(14) 0.140 Uiso 0.50 calc PR 1
C25A C 0.1147(13) 0.4928(10) 0.9070(28) 0.155(14) Uani 0.50 d PD 1
H25A H 0.0750(13) 0.5004(10) 0.8066(28) 0.186 Uiso 0.50 calc PR 1
H25B H 0.1006(13) 0.5316(10) 0.9745(28) 0.186 Uiso 0.50 calc PR 1
H25C H 0.0737(13) 0.4630(10) 0.9437(28) 0.186 Uiso 0.50 calc PR 1
C26A C 0.3066(25) 0.5130(8) 0.8527(24) 0.141(13) Uani 0.50 d PD 1
H26A H 0.2663(25) 0.5217(8) 0.7532(24) 0.170 Uiso 0.50 calc PR 1
H26B H 0.4016(25) 0.4968(8) 0.8479(24) 0.170 Uiso 0.50 calc PR 1
H26C H 0.2921(25) 0.5511(8) 0.9227(24) 0.170 Uiso 0.50 calc PR 1
C23B C 0.2493(10) 0.4691(4) 0.9017(10) 0.089(3) Uani 0.50 d PD 2
C24B C 0.2018(24) 0.4585(9) 1.0295(17) 0.116(9) Uani 0.50 d PD 2
H24D H 0.1190(24) 0.4441(9) 1.0030(17) 0.140 Uiso 0.50 calc PR 2
H24E H 0.1859(24) 0.4969(9) 1.0983(17) 0.140 Uiso 0.50 calc PR 2
H24F H 0.2667(24) 0.4270(9) 1.0777(17) 0.140 Uiso 0.50 calc PR 2
C25B C 0.1564(21) 0.5160(8) 0.8345(24) 0.155(14) Uani 0.50 d PD 2
H25D H 0.1898(21) 0.5237(8) 0.7438(24) 0.186 Uiso 0.50 calc PR 2
H25E H 0.1429(21) 0.5541(8) 0.9048(24) 0.186 Uiso 0.50 calc PR 2
H25F H 0.0724(21) 0.5027(8) 0.8087(24) 0.186 Uiso 0.50 calc PR 2
C26B C 0.3663(16) 0.4894(10) 0.9377(27) 0.141(13) Uani 0.50 d PD 2
H26D H 0.3993(16) 0.4968(10) 0.8464(27) 0.170 Uiso 0.50 calc PR 2
H26E H 0.4316(16) 0.4580(10) 0.9857(27) 0.170 Uiso 0.50 calc PR 2
H26F H 0.3507(16) 0.5279(10) 1.0063(27) 0.170 Uiso 0.50 calc PR 2
C27 C 0.1614(8) 0.3696(3) 0.4333(10) 0.060(2) Uani 1 d . .
C28 C 0.1447(11) 0.4306(4) 0.3969(12) 0.093(4) Uani 1 d . .
H28A H 0.1008(11) 0.4330(4) 0.2960(12) 0.111 Uiso 1 calc R .
H28B H 0.2312(11) 0.4415(4) 0.4009(12) 0.111 Uiso 1 calc R .
H28C H 0.0907(11) 0.4595(4) 0.4688(12) 0.111 Uiso 1 calc R .
C29 C 0.0353(8) 0.3565(4) 0.4215(12) 0.078(3) Uani 1 d . .
H29A H -0.0062(8) 0.3612(4) 0.3203(12) 0.094 Uiso 1 calc R .
H29B H -0.0184(8) 0.3852(4) 0.4941(12) 0.094 Uiso 1 calc R .
H29C H 0.0421(8) 0.3141(4) 0.4417(12) 0.094 Uiso 1 calc R .
C30 C 0.2382(9) 0.3348(4) 0.3201(9) 0.066(3) Uani 1 d . .
H30A H 0.1903(9) 0.3407(4) 0.2223(9) 0.080 Uiso 1 calc R .
H30B H 0.2560(9) 0.2910(4) 0.3334(9) 0.080 Uiso 1 calc R .
H30C H 0.3218(9) 0.3486(4) 0.3257(9) 0.080 Uiso 1 calc R .
C31 C -0.0385(7) 0.2942(4) 0.8404(8) 0.054(2) Uani 1 d . .
C32 C -0.1156(10) 0.3368(5) 0.9421(10) 0.090(3) Uani 1 d . .
H32A H -0.2032(10) 0.3270(5) 0.9375(10) 0.108 Uiso 1 calc R .
H32B H -0.1245(10) 0.3786(5) 0.9162(10) 0.108 Uiso 1 calc R .
H32C H -0.0728(10) 0.3344(5) 1.0435(10) 0.108 Uiso 1 calc R .
C33 C 0.0828(9) 0.3098(5) 0.8512(11) 0.087(3) Uani 1 d . .
H33A H 0.0731(9) 0.3500(5) 0.8156(11) 0.104 Uiso 1 calc R .
H33B H 0.1424(9) 0.2783(5) 0.7899(11) 0.104 Uiso 1 calc R .
H33C H 0.1193(9) 0.3121(5) 0.9556(11) 0.104 Uiso 1 calc R .
C34 C -0.0307(10) 0.2368(4) 0.8901(10) 0.079(3) Uani 1 d . .
H34A H -0.1189(10) 0.2274(4) 0.8807(10) 0.094 Uiso 1 calc R .
H34B H 0.0046(10) 0.2384(4) 0.9950(10) 0.094 Uiso 1 calc R .
H34C H 0.0277(10) 0.2046(4) 0.8292(10) 0.094 Uiso 1 calc R .
C35A C -0.3548(7) 0.3891(3) 0.5021(10) 0.075(3) Uani 0.50 d PD 1
C36A C -0.3892(19) 0.3879(10) 0.3482(15) 0.136(11) Uani 0.50 d PD 1
H36A H -0.4568(19) 0.4247(10) 0.3294(15) 0.163 Uiso 0.50 calc PR 1
H36B H -0.4240(19) 0.3508(10) 0.3105(15) 0.163 Uiso 0.50 calc PR 1
H36C H -0.3110(19) 0.3874(10) 0.2970(15) 0.163 Uiso 0.50 calc PR 1
C37A C -0.3065(20) 0.4429(6) 0.5540(20) 0.102(9) Uani 0.50 d PD 1
H37A H -0.3736(20) 0.4792(6) 0.5307(20) 0.123 Uiso 0.50 calc PR 1
H37B H -0.2266(20) 0.4417(6) 0.5051(20) 0.123 Uiso 0.50 calc PR 1
H37C H -0.2854(20) 0.4452(6) 0.6624(20) 0.123 Uiso 0.50 calc PR 1
C38A C -0.4703(12) 0.3914(9) 0.5690(22) 0.099(9) Uani 0.50 d PD 1
H38A H -0.5364(12) 0.4278(9) 0.5440(22) 0.119 Uiso 0.50 calc PR 1
H38B H -0.4512(12) 0.3940(9) 0.6777(22) 0.119 Uiso 0.50 calc PR 1
H38C H -0.5043(12) 0.3540(9) 0.5322(22) 0.119 Uiso 0.50 calc PR 1
C35B C -0.3548(7) 0.3891(3) 0.5021(10) 0.075(3) Uani 0.50 d PD 2
C36B C -0.4428(17) 0.3747(10) 0.3821(19) 0.136(11) Uani 0.50 d PD 2
H36D H -0.4845(17) 0.3422(10) 0.4043(19) 0.163 Uiso 0.50 calc PR 2
H36E H -0.3952(17) 0.3602(10) 0.2922(19) 0.163 Uiso 0.50 calc PR 2
H36F H -0.5108(17) 0.4116(10) 0.3654(19) 0.163 Uiso 0.50 calc PR 2
C37B C -0.2964(20) 0.4350(7) 0.4702(21) 0.102(9) Uani 0.50 d PD 2
H37D H -0.2343(20) 0.4453(7) 0.5544(21) 0.123 Uiso 0.50 calc PR 2
H37E H -0.3645(20) 0.4718(7) 0.4533(21) 0.123 Uiso 0.50 calc PR 2
H37F H -0.2489(20) 0.4204(7) 0.3802(21) 0.123 Uiso 0.50 calc PR 2
C38B C -0.4291(15) 0.4104(9) 0.6277(18) 0.099(9) Uani 0.50 d PD 2
H38D H -0.4699(15) 0.3775(9) 0.6491(18) 0.119 Uiso 0.50 calc PR 2
H38E H -0.4980(15) 0.4464(9) 0.6064(18) 0.119 Uiso 0.50 calc PR 2
H38F H -0.3707(15) 0.4221(9) 0.7144(18) 0.119 Uiso 0.50 calc PR 2
C39 C -0.1364(7) 0.1909(4) 0.3635(9) 0.056(2) Uani 1 d . .
C40 C -0.1151(10) 0.2015(5) 0.2182(10) 0.083(3) Uani 1 d . .
H40A H -0.0277(10) 0.2112(5) 0.2202(10) 0.099 Uiso 1 calc R .
H40B H -0.1828(10) 0.2363(5) 0.1870(10) 0.099 Uiso 1 calc R .
H40C H -0.1201(10) 0.1644(5) 0.1474(10) 0.099 Uiso 1 calc R .
C41 C -0.0484(9) 0.1374(4) 0.4002(10) 0.069(3) Uani 1 d . .
H41A H 0.0422(9) 0.1437(4) 0.4060(10) 0.083 Uiso 1 calc R .
H41B H -0.0590(9) 0.1028(4) 0.3234(10) 0.083 Uiso 1 calc R .
H41C H -0.0665(9) 0.1281(4) 0.4971(10) 0.083 Uiso 1 calc R .
C42 C -0.2610(8) 0.1772(4) 0.3582(12) 0.079(3) Uani 1 d . .
H42A H -0.3284(8) 0.2130(4) 0.3327(12) 0.095 Uiso 1 calc R .
H42B H -0.2748(8) 0.1671(4) 0.4559(12) 0.095 Uiso 1 calc R .
H42C H -0.2673(8) 0.1418(4) 0.2822(12) 0.095 Uiso 1 calc R .
C43 C 0.2992(7) 0.0460(3) 0.6261(7) 0.042(2) Uani 1 d . .
C44 C 0.2082(8) 0.0914(4) 0.7085(8) 0.058(2) Uani 1 d . .
H44A H 0.2293(8) 0.0885(4) 0.8155(8) 0.069 Uiso 1 calc R .
H44B H 0.1187(8) 0.0847(4) 0.6792(8) 0.069 Uiso 1 calc R .
H44C H 0.2138(8) 0.1326(4) 0.6877(8) 0.069 Uiso 1 calc R .
C45 C 0.4287(7) 0.0522(4) 0.6729(8) 0.056(2) Uani 1 d . .
H45A H 0.4443(7) 0.0512(4) 0.7811(8) 0.067 Uiso 1 calc R .
H45B H 0.4417(7) 0.0917(4) 0.6487(8) 0.067 Uiso 1 calc R .
H45C H 0.4906(7) 0.0182(4) 0.6216(8) 0.067 Uiso 1 calc R .
C46 C 0.2897(9) -0.0111(4) 0.6660(9) 0.065(3) Uani 1 d . .
H46A H 0.3070(9) -0.0106(4) 0.7746(9) 0.078 Uiso 1 calc R .
H46B H 0.3547(9) -0.0441(4) 0.6161(9) 0.078 Uiso 1 calc R .
H46C H 0.2008(9) -0.0185(4) 0.6353(9) 0.078 Uiso 1 calc R .
C47A C 0.1910(7) -0.0547(3) 0.1635(8) 0.055(2) Uani 0.50 d PD 1
C48A C 0.0559(11) -0.0476(9) 0.1681(22) 0.090(7) Uani 0.50 d PD 1
H48A H 0.0103(11) -0.0098(9) 0.1264(22) 0.108 Uiso 0.50 calc PR 1
H48B H 0.0353(11) -0.0448(9) 0.2720(22) 0.108 Uiso 0.50 calc PR 1
H48C H 0.0266(11) -0.0833(9) 0.1093(22) 0.108 Uiso 0.50 calc PR 1
C49A C 0.2174(16) -0.0600(9) 0.0134(13) 0.084(6) Uani 0.50 d PD 1
H49A H 0.3125(16) -0.0651(9) 0.0074(13) 0.100 Uiso 0.50 calc PR 1
H49B H 0.1707(16) -0.0227(9) -0.0295(13) 0.100 Uiso 0.50 calc PR 1
H49C H 0.1874(16) -0.0960(9) -0.0424(13) 0.100 Uiso 0.50 calc PR 1
C50A C 0.2574(18) -0.1083(6) 0.2225(22) 0.139(10) Uani 0.50 d PD 1
H50A H 0.3526(18) -0.1127(6) 0.2185(22) 0.167 Uiso 0.50 calc PR 1
H50B H 0.2288(18) -0.1441(6) 0.1638(22) 0.167 Uiso 0.50 calc PR 1
H50C H 0.2375(18) -0.1057(6) 0.3265(22) 0.167 Uiso 0.50 calc PR 1
C47B C 0.1910(7) -0.0547(3) 0.1635(8) 0.055(2) Uani 0.50 d PD 2
C48B C 0.0790(13) -0.0633(9) 0.2180(21) 0.090(7) Uani 0.50 d PD 2
H48D H 0.0090(13) -0.0263(9) 0.2113(21) 0.108 Uiso 0.50 calc PR 2
H48E H 0.0986(13) -0.0709(9) 0.3226(21) 0.108 Uiso 0.50 calc PR 2
H48F H 0.0498(13) -0.0989(9) 0.1588(21) 0.108 Uiso 0.50 calc PR 2
C49B C 0.1623(16) -0.0446(9) 0.0126(13) 0.084(6) Uani 0.50 d PD 2
H49D H 0.2415(16) -0.0384(9) -0.0268(13) 0.100 Uiso 0.50 calc PR 2
H49E H 0.0918(16) -0.0078(9) 0.0050(13) 0.100 Uiso 0.50 calc PR 2
H49F H 0.1336(16) -0.0805(9) -0.0455(13) 0.100 Uiso 0.50 calc PR 2
C50B C 0.2925(17) -0.1066(7) 0.1715(23) 0.139(10) Uani 0.50 d PD 2
H50D H 0.3709(17) -0.0995(7) 0.1322(23) 0.167 Uiso 0.50 calc PR 2
H50E H 0.2645(17) -0.1425(7) 0.1120(23) 0.167 Uiso 0.50 calc PR 2
H50F H 0.3134(17) -0.1145(7) 0.2758(23) 0.167 Uiso 0.50 calc PR 2
C51 C 0.3444(7) 0.1237(3) 0.1793(8) 0.047(2) Uani 1 d . .
C52 C 0.4205(8) 0.1634(4) 0.2584(9) 0.062(2) Uani 1 d . .
H52A H 0.4933(8) 0.1398(4) 0.3179(9) 0.074 Uiso 1 calc R .
H52B H 0.3657(8) 0.1947(4) 0.3249(9) 0.074 Uiso 1 calc R .
H52C H 0.4562(8) 0.1836(4) 0.1883(9) 0.074 Uiso 1 calc R .
C53 C 0.2412(8) 0.1572(4) 0.0950(9) 0.061(2) Uani 1 d . .
H53A H 0.1875(8) 0.1292(4) 0.0392(9) 0.074 Uiso 1 calc R .
H53B H 0.2769(8) 0.1774(4) 0.0248(9) 0.074 Uiso 1 calc R .
H53C H 0.1863(8) 0.1885(4) 0.1615(9) 0.074 Uiso 1 calc R .
C54 C 0.4301(8) 0.0838(4) 0.0793(9) 0.064(2) Uani 1 d . .
H54A H 0.5039(8) 0.0597(4) 0.1364(9) 0.077 Uiso 1 calc R .
H54B H 0.4641(8) 0.1085(4) 0.0179(9) 0.077 Uiso 1 calc R .
H54C H 0.3815(8) 0.0558(4) 0.0147(9) 0.077 Uiso 1 calc R .

loop_
_atom_type_symbol
_atom_type_description
_atom_type_scat_dispersion_real
_atom_type_scat_dispersion_imag
_atom_type_scat_source
Sb Sb -0.5866 1.5461 'International Tables Vol C Tables 4.2.6.8 and 6.1.1.4'
N N 0.0061 0.0033 'International Tables Vol C Tables 4.2.6.8 and 6.1.1.4'
C C 0.0033 0.0016 'International Tables Vol C Tables 4.2.6.8 and 6.1.1.4'
H H 0.0000 0.0000 'International Tables Vol C Tables 4.2.6.8 and 6.1.1.4'

loop_
_geom_angle_atom_site_label_1
_geom_angle_atom_site_label_2
_geom_angle_atom_site_label_3
_geom_angle
_geom_angle_site_symmetry_1
_geom_angle_site_symmetry_3
_geom_angle_publ_flag
N1 Sb1 N3 85.6(2) . . ?
N1 Sb1 N2 104.4(3) . . ?
N3 Sb1 N2 99.9(2) . . ?
C1 N1 Sb1 137.8(5) . . ?
C1 N1 H1 111.1(4) . . ?
Sb1 N1 H1 111.1(2) . . ?
C7 N2 Sb1 117.4(5) . . ?
C7 N2 H2 121.3(4) . . ?
Sb1 N2 H2 121.3(2) . . ?
C13 N3 Sb1 119.9(4) . . ?
C13 N3 H3 120.1(3) . . ?
Sb1 N3 H3 120.1(2) . . ?
C2 C1 N1 119.5(7) . . ?
C2 C1 C6 120.3(6) . . ?
N1 C1 C6 120.2(7) . . ?
C3 C2 C1 118.6(7) . . ?
C3 C2 C19 117.9(7) . . ?
C1 C2 C19 123.5(7) . . ?
C2 C3 C4 122.1(8) . . ?
C2 C3 H3A 119.0(5) . . ?
C4 C3 H3A 119.0(5) . . ?
C5 C4 C3 116.6(7) . . ?
C5 C4 C23B 123.3(8) . . ?
C3 C4 C23B 120.1(8) . . ?
C5 C4 C23A 123.3(8) . . ?
C3 C4 C23A 120.1(8) . . ?
C4 C5 C6 125.5(8) . . ?
C4 C5 H5A 117.3(5) . . ?
C6 C5 H5A 117.3(5) . . ?
C5 C6 C1 115.5(7) . . ?
C5 C6 C27 117.4(7) . . ?
C1 C6 C27 127.0(7) . . ?
N2 C7 C12 120.8(7) . . ?
N2 C7 C8 120.7(7) . . ?
C12 C7 C8 118.5(7) . . ?
C9 C8 C7 118.0(7) . . ?
C9 C8 C31 119.7(7) . . ?
C7 C8 C31 122.2(7) . . ?
C8 C9 C10 123.4(7) . . ?
C8 C9 H9A 118.3(5) . . ?
C10 C9 H9A 118.3(4) . . ?
C11 C10 C9 115.2(6) . . ?
C11 C10 C35B 123.5(7) . . ?
C9 C10 C35B 121.2(7) . . ?
C11 C10 C35A 123.5(7) . . ?
C9 C10 C35A 121.2(7) . . ?
C10 C11 C12 125.5(8) . . ?
C10 C11 H11A 117.3(5) . . ?
C12 C11 H11A 117.3(5) . . ?
C11 C12 C7 116.7(7) . . ?
C11 C12 C39 115.8(7) . . ?
C7 C12 C39 127.2(7) . . ?
C18 C13 C14 120.5(6) . . ?
C18 C13 N3 119.6(6) . . ?
C14 C13 N3 120.0(6) . . ?
C15 C14 C13 116.9(6) . . ?
C15 C14 C43 119.6(6) . . ?
C13 C14 C43 123.3(6) . . ?
C14 C15 C16 124.1(6) . . ?
C14 C15 H15A 117.9(4) . . ?
C16 C15 H15A 117.9(4) . . ?
C17 C16 C15 116.4(6) . . ?
C17 C16 C47B 122.3(6) . . ?
C15 C16 C47B 121.3(6) . . ?
C17 C16 C47A 122.3(6) . . ?
C15 C16 C47A 121.3(6) . . ?
C16 C17 C18 123.5(6) . . ?
C16 C17 H17A 118.2(4) . . ?
C18 C17 H17A 118.2(4) . . ?
C13 C18 C17 117.0(6) . . ?
C13 C18 C51 127.9(6) . . ?
C17 C18 C51 115.0(6) . . ?
C22 C19 C2 112.0(7) . . ?
C22 C19 C21 105.3(8) . . ?
C2 C19 C21 110.7(7) . . ?
C22 C19 C20 105.7(8) . . ?
C2 C19 C20 110.8(7) . . ?
C21 C19 C20 112.0(7) . . ?
C19 C20 H20A 109.5(5) . . ?
C19 C20 H20B 109.5(5) . . ?
H20A C20 H20B 109.5 . . ?
C19 C20 H20C 109.5(5) . . ?
H20A C20 H20C 109.5 . . ?
H20B C20 H20C 109.5 . . ?
C19 C21 H21A 109.5(5) . . ?
C19 C21 H21B 109.5(5) . . ?
H21A C21 H21B 109.5 . . ?
C19 C21 H21C 109.5(5) . . ?
H21A C21 H21C 109.5 . . ?
H21B C21 H21C 109.5 . . ?
C19 C22 H22A 109.5(5) . . ?
C19 C22 H22B 109.5(6) . . ?
H22A C22 H22B 109.5 . . ?
C19 C22 H22C 109.5(6) . . ?
H22A C22 H22C 109.5 . . ?
H22B C22 H22C 109.5 . . ?
C24A C23A C25A 110.9(11) . . ?
C24A C23A C26A 108.0(11) . . ?
C25A C23A C26A 108.6(11) . . ?
C24A C23A C4 111.4(9) . . ?
C25A C23A C4 109.1(10) . . ?
C26A C23A C4 108.8(10) . . ?
C23A C24A H24A 109.5(10) . . ?
C23A C24A H24B 109.5(10) . . ?
H24A C24A H24B 109.5 . . ?
C23A C24A H24C 109.5(8) . . ?
H24A C24A H24C 109.5 . . ?
H24B C24A H24C 109.5 . . ?
C23A C25A H25A 109.5(11) . . ?
C23A C25A H25B 109.5(9) . . ?
H25A C25A H25B 109.5 . . ?
C23A C25A H25C 109.5(11) . . ?
H25A C25A H25C 109.5 . . ?
H25B C25A H25C 109.5 . . ?
C23A C26A H26A 109.5(10) . . ?
C23A C26A H26B 109.5(11) . . ?
H26A C26A H26B 109.5 . . ?
C23A C26A H26C 109.5(9) . . ?
H26A C26A H26C 109.5 . . ?
H26B C26A H26C 109.5 . . ?
C24B C23B C26B 110.0(11) . . ?
C24B C23B C4 110.6(9) . . ?
C26B C23B C4 110.2(10) . . ?
C24B C23B C25B 109.2(10) . . ?
C26B C23B C25B 108.0(11) . . ?
C4 C23B C25B 108.8(10) . . ?
C23B C24B H24D 109.5(10) . . ?
C23B C24B H24E 109.5(8) . . ?
H24D C24B H24E 109.5 . . ?
C23B C24B H24F 109.5(10) . . ?
H24D C24B H24F 109.5 . . ?
H24E C24B H24F 109.5 . . ?
C23B C25B H25D 109.5(10) . . ?
C23B C25B H25E 109.5(9) . . ?
H25D C25B H25E 109.5 . . ?
C23B C25B H25F 109.5(10) . . ?
H25D C25B H25F 109.5 . . ?
H25E C25B H25F 109.5 . . ?
C23B C26B H26D 109.5(11) . . ?
C23B C26B H26E 109.5(10) . . ?
H26D C26B H26E 109.5 . . ?
C23B C26B H26F 109.5(9) . . ?
H26D C26B H26F 109.5 . . ?
H26E C26B H26F 109.5 . . ?
C6 C27 C29 111.1(7) . . ?
C6 C27 C30 112.7(7) . . ?
C29 C27 C30 112.1(8) . . ?
C6 C27 C28 112.1(8) . . ?
C29 C27 C28 106.5(8) . . ?
C30 C27 C28 102.0(8) . . ?
C27 C28 H28A 109.5(6) . . ?
C27 C28 H28B 109.5(6) . . ?
H28A C28 H28B 109.5 . . ?
C27 C28 H28C 109.5(6) . . ?
H28A C28 H28C 109.5 . . ?
H28B C28 H28C 109.5 . . ?
C27 C29 H29A 109.5(6) . . ?
C27 C29 H29B 109.5(5) . . ?
H29A C29 H29B 109.5 . . ?
C27 C29 H29C 109.5(5) . . ?
H29A C29 H29C 109.5 . . ?
H29B C29 H29C 109.5 . . ?
C27 C30 H30A 109.5(5) . . ?
C27 C30 H30B 109.5(4) . . ?
H30A C30 H30B 109.5 . . ?
C27 C30 H30C 109.5(5) . . ?
H30A C30 H30C 109.5 . . ?
H30B C30 H30C 109.5 . . ?
C33 C31 C34 112.0(8) . . ?
C33 C31 C32 107.2(8) . . ?
C34 C31 C32 104.3(8) . . ?
C33 C31 C8 111.1(7) . . ?
C34 C31 C8 110.3(7) . . ?
C32 C31 C8 111.8(7) . . ?
C31 C32 H32A 109.5(5) . . ?
C31 C32 H32B 109.5(6) . . ?
H32A C32 H32B 109.5 . . ?
C31 C32 H32C 109.5(5) . . ?
H32A C32 H32C 109.5 . . ?
H32B C32 H32C 109.5 . . ?
C31 C33 H33A 109.5(6) . . ?
C31 C33 H33B 109.5(5) . . ?
H33A C33 H33B 109.5 . . ?
C31 C33 H33C 109.5(5) . . ?
H33A C33 H33C 109.5 . . ?
H33B C33 H33C 109.5 . . ?
C31 C34 H34A 109.5(5) . . ?
C31 C34 H34B 109.5(5) . . ?
H34A C34 H34B 109.5 . . ?
C31 C34 H34C 109.5(5) . . ?
H34A C34 H34C 109.5 . . ?
H34B C34 H34C 109.5 . . ?
C10 C35A C38A 110.8(10) . . ?
C10 C35A C36A 112.1(11) . . ?
C38A C35A C36A 106.8(10) . . ?
C10 C35A C37A 109.1(10) . . ?
C38A C35A C37A 109.5(10) . . ?
C36A C35A C37A 108.5(10) . . ?
C35A C36A H36A 109.5(9) . . ?
C35A C36A H36B 109.5(9) . . ?
H36A C36A H36B 109.5 . . ?
C35A C36A H36C 109.5(8) . . ?
H36A C36A H36C 109.5 . . ?
H36B C36A H36C 109.5 . . ?
C35A C37A H37A 109.5(9) . . ?
C35A C37A H37B 109.5(8) . . ?
H37A C37A H37B 109.5 . . ?
C35A C37A H37C 109.5(8) . . ?
H37A C37A H37C 109.5 . . ?
H37B C37A H37C 109.5 . . ?
C35A C38A H38A 109.5(9) . . ?
C35A C38A H38B 109.5(8) . . ?
H38A C38A H38B 109.5 . . ?
C35A C38A H38C 109.5(8) . . ?
H38A C38A H38C 109.5 . . ?
H38B C38A H38C 109.5 . . ?
C37B C35B C36B 109.2(11) . . ?
C37B C35B C10 110.3(10) . . ?
C36B C35B C10 112.2(11) . . ?
C37B C35B C38B 110.3(10) . . ?
C36B C35B C38B 106.9(10) . . ?
C10 C35B C38B 107.9(10) . . ?
C35B C36B H36D 109.5(9) . . ?
C35B C36B H36E 109.5(9) . . ?
H36D C36B H36E 109.5 . . ?
C35B C36B H36F 109.5(9) . . ?
H36D C36B H36F 109.5 . . ?
H36E C36B H36F 109.5 . . ?
C35B C37B H37D 109.5(9) . . ?
C35B C37B H37E 109.5(9) . . ?
H37D C37B H37E 109.5 . . ?
C35B C37B H37F 109.5(8) . . ?
H37D C37B H37F 109.5 . . ?
H37E C37B H37F 109.5 . . ?
C35B C38B H38D 109.5(8) . . ?
C35B C38B H38E 109.5(8) . . ?
H38D C38B H38E 109.5 . . ?
C35B C38B H38F 109.5(8) . . ?
H38D C38B H38F 109.5 . . ?
H38E C38B H38F 109.5 . . ?
C42 C39 C41 105.0(7) . . ?
C42 C39 C12 107.0(7) . . ?
C41 C39 C12 116.4(7) . . ?
C42 C39 C40 108.5(8) . . ?
C41 C39 C40 109.0(8) . . ?
C12 C39 C40 110.7(7) . . ?
C39 C40 H40A 109.5(5) . . ?
C39 C40 H40B 109.5(5) . . ?
H40A C40 H40B 109.5 . . ?
C39 C40 H40C 109.5(5) . . ?
H40A C40 H40C 109.5 . . ?
H40B C40 H40C 109.5 . . ?
C39 C41 H41A 109.5(5) . . ?
C39 C41 H41B 109.5(5) . . ?
H41A C41 H41B 109.5 . . ?
C39 C41 H41C 109.5(5) . . ?
H41A C41 H41C 109.5 . . ?
H41B C41 H41C 109.5 . . ?
C39 C42 H42A 109.5(5) . . ?
C39 C42 H42B 109.5(6) . . ?
H42A C42 H42B 109.5 . . ?
C39 C42 H42C 109.5(5) . . ?
H42A C42 H42C 109.5 . . ?
H42B C42 H42C 109.5 . . ?
C14 C43 C45 110.2(6) . . ?
C14 C43 C46 111.5(6) . . ?
C45 C43 C46 105.3(7) . . ?
C14 C43 C44 112.7(6) . . ?
C45 C43 C44 110.5(7) . . ?
C46 C43 C44 106.2(6) . . ?
C43 C44 H44A 109.5(4) . . ?
C43 C44 H44B 109.5(5) . . ?
H44A C44 H44B 109.5 . . ?
C43 C44 H44C 109.5(4) . . ?
H44A C44 H44C 109.5 . . ?
H44B C44 H44C 109.5 . . ?
C43 C45 H45A 109.5(4) . . ?
C43 C45 H45B 109.5(4) . . ?
H45A C45 H45B 109.5 . . ?
C43 C45 H45C 109.5(4) . . ?
H45A C45 H45C 109.5 . . ?
H45B C45 H45C 109.5 . . ?
C43 C46 H46A 109.5(4) . . ?
C43 C46 H46B 109.5(5) . . ?
H46A C46 H46B 109.5 . . ?
C43 C46 H46C 109.5(5) . . ?
H46A C46 H46C 109.5 . . ?
H46B C46 H46C 109.5 . . ?
C48A C47A C50A 110.3(10) . . ?
C48A C47A C49A 108.0(10) . . ?
C50A C47A C49A 108.7(10) . . ?
C48A C47A C16 109.2(10) . . ?
C50A C47A C16 109.0(10) . . ?
C49A C47A C16 111.7(10) . . ?
C47A C48A H48A 109.5(8) . . ?
C47A C48A H48B 109.5(8) . . ?
H48A C48A H48B 109.5 . . ?
C47A C48A H48C 109.5(9) . . ?
H48A C48A H48C 109.5 . . ?
H48B C48A H48C 109.5 . . ?
C47A C49A H49A 109.5(7) . . ?
C47A C49A H49B 109.5(8) . . ?
H49A C49A H49B 109.5 . . ?
C47A C49A H49C 109.5(9) . . ?
H49A C49A H49C 109.5 . . ?
H49B C49A H49C 109.5 . . ?
C47A C50A H50A 109.5(8) . . ?
C47A C50A H50B 109.5(9) . . ?
H50A C50A H50B 109.5 . . ?
C47A C50A H50C 109.5(8) . . ?
H50A C50A H50C 109.5 . . ?
H50B C50A H50C 109.5 . . ?
C48B C47B C50B 110.9(10) . . ?
C48B C47B C16 109.3(10) . . ?
C50B C47B C16 108.9(10) . . ?
C48B C47B C49B 109.1(10) . . ?
C50B C47B C49B 108.4(10) . . ?
C16 C47B C49B 110.3(10) . . ?
C47B C48B H48D 109.5(8) . . ?
C47B C48B H48E 109.5(8) . . ?
H48D C48B H48E 109.5 . . ?
C47B C48B H48F 109.5(9) . . ?
H48D C48B H48F 109.5 . . ?
H48E C48B H48F 109.5 . . ?
C47B C49B H49D 109.5(8) . . ?
C47B C49B H49E 109.5(7) . . ?
H49D C49B H49E 109.5 . . ?
C47B C49B H49F 109.5(9) . . ?
H49D C49B H49F 109.5 . . ?
H49E C49B H49F 109.5 . . ?
C47B C50B H50D 109.5(8) . . ?
C47B C50B H50E 109.5(9) . . ?
H50D C50B H50E 109.5 . . ?
C47B C50B H50F 109.5(9) . . ?
H50D C50B H50F 109.5 . . ?
H50E C50B H50F 109.5 . . ?
C53 C51 C52 109.5(7) . . ?
C53 C51 C54 108.0(7) . . ?
C52 C51 C54 104.5(7) . . ?
C53 C51 C18 110.3(6) . . ?
C52 C51 C18 116.3(7) . . ?
C54 C51 C18 107.7(6) . . ?
C51 C52 H52A 109.5(5) . . ?
C51 C52 H52B 109.5(4) . . ?
H52A C52 H52B 109.5 . . ?
C51 C52 H52C 109.5(4) . . ?
H52A C52 H52C 109.5 . . ?
H52B C52 H52C 109.5 . . ?
C51 C53 H53A 109.5(5) . . ?
C51 C53 H53B 109.5(4) . . ?
H53A C53 H53B 109.5 . . ?
C51 C53 H53C 109.5(4) . . ?
H53A C53 H53C 109.5 . . ?
H53B C53 H53C 109.5 . . ?
C51 C54 H54A 109.5(5) . . ?
C51 C54 H54B 109.5(4) . . ?
H54A C54 H54B 109.5 . . ?
C51 C54 H54C 109.5(5) . . ?
H54A C54 H54C 109.5 . . ?
H54B C54 H54C 109.5 . . ?

loop_
_geom_bond_atom_site_label_1
_geom_bond_atom_site_label_2
_geom_bond_distance
_geom_bond_site_symmetry_2
_geom_bond_publ_flag
Sb1 N1 2.041(6) . ?
Sb1 N3 2.048(6) . ?
Sb1 N2 2.064(6) . ?
N1 C1 1.423(9) . ?
N1 H1 1.02 . ?
N2 C7 1.421(9) . ?
N2 H2 1.02 . ?
N3 C13 1.442(8) . ?
N3 H3 1.02 . ?
C1 C2 1.406(11) . ?
C1 C6 1.432(10) . ?
C2 C3 1.404(11) . ?
C2 C19 1.559(11) . ?
C3 C4 1.405(12) . ?
C3 H3A 1.08 . ?
C4 C5 1.364(12) . ?
C4 C23B 1.546(9) . ?
C4 C23A 1.546(9) . ?
C5 C6 1.408(11) . ?
C5 H5A 1.08 . ?
C6 C27 1.538(12) . ?
C7 C12 1.422(11) . ?
C7 C8 1.425(10) . ?
C8 C9 1.389(11) . ?
C8 C31 1.551(12) . ?
C9 C10 1.396(12) . ?
C9 H9A 1.08 . ?
C10 C11 1.371(11) . ?
C10 C35B 1.536(8) . ?
C10 C35A 1.536(8) . ?
C11 C12 1.387(11) . ?
C11 H11A 1.08 . ?
C12 C39 1.568(11) . ?
C13 C18 1.408(10) . ?
C13 C14 1.436(9) . ?
C14 C15 1.381(10) . ?
C14 C43 1.536(10) . ?
C15 C16 1.398(10) . ?
C15 H15A 1.08 . ?
C16 C17 1.386(10) . ?
C16 C47B 1.550(8) . ?
C16 C47A 1.550(8) . ?
C17 C18 1.408(10) . ?
C17 H17A 1.08 . ?
C18 C51 1.564(10) . ?
C19 C22 1.532(13) . ?
C19 C21 1.569(12) . ?
C19 C20 1.571(12) . ?
C20 H20A 1.08 . ?
C20 H20B 1.08 . ?
C20 H20C 1.08 . ?
C21 H21A 1.08 . ?
C21 H21B 1.08 . ?
C21 H21C 1.08 . ?
C22 H22A 1.08 . ?
C22 H22B 1.08 . ?
C22 H22C 1.08 . ?
C23A C24A 1.524(13) . ?
C23A C25A 1.532(14) . ?
C23A C26A 1.545(14) . ?
C24A H24A 1.08 . ?
C24A H24B 1.08 . ?
C24A H24C 1.08 . ?
C25A H25A 1.08 . ?
C25A H25B 1.08 . ?
C25A H25C 1.08 . ?
C26A H26A 1.08 . ?
C26A H26B 1.08 . ?
C26A H26C 1.08 . ?
C23B C24B 1.522(13) . ?
C23B C26B 1.524(14) . ?
C23B C25B 1.565(14) . ?
C24B H24D 1.08 . ?
C24B H24E 1.08 . ?
C24B H24F 1.08 . ?
C25B H25D 1.08 . ?
C25B H25E 1.08 . ?
C25B H25F 1.08 . ?
C26B H26D 1.08 . ?
C26B H26E 1.08 . ?
C26B H26F 1.08 . ?
C27 C29 1.540(12) . ?
C27 C30 1.550(12) . ?
C27 C28 1.565(11) . ?
C28 H28A 1.08 . ?
C28 H28B 1.08 . ?
C28 H28C 1.08 . ?
C29 H29A 1.08 . ?
C29 H29B 1.08 . ?
C29 H29C 1.08 . ?
C30 H30A 1.08 . ?
C30 H30B 1.08 . ?
C30 H30C 1.08 . ?
C31 C33 1.515(12) . ?
C31 C34 1.547(12) . ?
C31 C32 1.549(11) . ?
C32 H32A 1.08 . ?
C32 H32B 1.08 . ?
C32 H32C 1.08 . ?
C33 H33A 1.08 . ?
C33 H33B 1.08 . ?
C33 H33C 1.08 . ?
C34 H34A 1.08 . ?
C34 H34B 1.08 . ?
C34 H34C 1.08 . ?
C35A C38A 1.539(13) . ?
C35A C36A 1.543(14) . ?
C35A C37A 1.547(13) . ?
C36A H36A 1.08 . ?
C36A H36B 1.08 . ?
C36A H36C 1.08 . ?
C37A H37A 1.08 . ?
C37A H37B 1.08 . ?
C37A H37C 1.08 . ?
C38A H38A 1.08 . ?
C38A H38B 1.08 . ?
C38A H38C 1.08 . ?
C35B C37B 1.523(13) . ?
C35B C36B 1.533(13) . ?
C35B C38B 1.559(13) . ?
C36B H36D 1.08 . ?
C36B H36E 1.08 . ?
C36B H36F 1.08 . ?
C37B H37D 1.08 . ?
C37B H37E 1.08 . ?
C37B H37F 1.08 . ?
C38B H38D 1.08 . ?
C38B H38E 1.08 . ?
C38B H38F 1.08 . ?
C39 C42 1.535(12) . ?
C39 C41 1.538(12) . ?
C39 C40 1.569(13) . ?
C40 H40A 1.08 . ?
C40 H40B 1.08 . ?
C40 H40C 1.08 . ?
C41 H41A 1.08 . ?
C41 H41B 1.08 . ?
C41 H41C 1.08 . ?
C42 H42A 1.08 . ?
C42 H42B 1.08 . ?
C42 H42C 1.08 . ?
C43 C45 1.542(11) . ?
C43 C46 1.548(10) . ?
C43 C44 1.560(10) . ?
C44 H44A 1.08 . ?
C44 H44B 1.08 . ?
C44 H44C 1.08 . ?
C45 H45A 1.08 . ?
C45 H45B 1.08 . ?
C45 H45C 1.08 . ?
C46 H46A 1.08 . ?
C46 H46B 1.08 . ?
C46 H46C 1.08 . ?
C47A C48A 1.529(13) . ?
C47A C50A 1.535(13) . ?
C47A C49A 1.545(13) . ?
C48A H48A 1.08 . ?
C48A H48B 1.08 . ?
C48A H48C 1.08 . ?
C49A H49A 1.08 . ?
C49A H49B 1.08 . ?
C49A H49C 1.08 . ?
C50A H50A 1.08 . ?
C50A H50B 1.08 . ?
C50A H50C 1.08 . ?
C47B C48B 1.520(13) . ?
C47B C50B 1.535(13) . ?
C47B C49B 1.553(13) . ?
C48B H48D 1.08 . ?
C48B H48E 1.08 . ?
C48B H48F 1.08 . ?
C49B H49D 1.08 . ?
C49B H49E 1.08 . ?
C49B H49F 1.08 . ?
C50B H50D 1.08 . ?
C50B H50E 1.08 . ?
C50B H50F 1.08 . ?
C51 C53 1.531(11) . ?
C51 C52 1.531(12) . ?
C51 C54 1.563(10) . ?
C52 H52A 1.08 . ?
C52 H52B 1.08 . ?
C52 H52C 1.08 . ?
C53 H53A 1.08 . ?
C53 H53B 1.08 . ?
C53 H53C 1.08 . ?
C54 H54A 1.08 . ?
C54 H54B 1.08 . ?
C54 H54C 1.08 . ?

loop_
_geom_torsion_atom_site_label_1
_geom_torsion_atom_site_label_2
_geom_torsion_atom_site_label_3
_geom_torsion_atom_site_label_4
_geom_torsion
_geom_torsion_site_symmetry_1
_geom_torsion_site_symmetry_2
_geom_torsion_site_symmetry_3
_geom_torsion_site_symmetry_4
_geom_torsion_publ_flag
N3 Sb1 N1 C1 -152.0(8) . . . . ?
N2 Sb1 N1 C1 -52.8(8) . . . . ?
N1 Sb1 N2 C7 107.5(5) . . . . ?
N3 Sb1 N2 C7 -164.5(5) . . . . ?
N1 Sb1 N3 C13 -160.9(5) . . . . ?
N2 Sb1 N3 C13 95.2(5) . . . . ?
Sb1 N1 C1 C2 131.8(7) . . . . ?
Sb1 N1 C1 C6 -49.7(10) . . . . ?
N1 C1 C2 C3 -169.0(6) . . . . ?
C6 C1 C2 C3 12.5(10) . . . . ?
N1 C1 C2 C19 10.6(10) . . . . ?
C6 C1 C2 C19 -168.0(7) . . . . ?
C1 C2 C3 C4 -2.8(11) . . . . ?
C19 C2 C3 C4 177.6(7) . . . . ?
C2 C3 C4 C5 -5.1(12) . . . . ?
C2 C3 C4 C23B 176.5(7) . . . . ?
C2 C3 C4 C23A 176.5(7) . . . . ?
C3 C4 C5 C6 3.7(13) . . . . ?
C23B C4 C5 C6 -178.0(8) . . . . ?
C23A C4 C5 C6 -178.0(8) . . . . ?
C4 C5 C6 C1 5.4(12) . . . . ?
C4 C5 C6 C27 -174.1(8) . . . . ?
C2 C1 C6 C5 -13.6(10) . . . . ?
N1 C1 C6 C5 167.9(7) . . . . ?
C2 C1 C6 C27 165.9(7) . . . . ?
N1 C1 C6 C27 -12.6(11) . . . . ?
Sb1 N2 C7 C12 55.7(8) . . . . ?
Sb1 N2 C7 C8 -121.3(6) . . . . ?
N2 C7 C8 C9 161.1(7) . . . . ?
C12 C7 C8 C9 -16.0(10) . . . . ?
N2 C7 C8 C31 -20.6(10) . . . . ?
C12 C7 C8 C31 162.3(7) . . . . ?
C7 C8 C9 C10 2.8(11) . . . . ?
C31 C8 C9 C10 -175.5(7) . . . . ?
C8 C9 C10 C11 8.1(11) . . . . ?
C8 C9 C10 C35B -172.1(7) . . . . ?
C8 C9 C10 C35A -172.1(7) . . . . ?
C9 C10 C11 C12 -6.3(12) . . . . ?
C35B C10 C11 C12 174.0(7) . . . . ?
C35A C10 C11 C12 174.0(7) . . . . ?
C10 C11 C12 C7 -6.5(11) . . . . ?
C10 C11 C12 C39 167.9(7) . . . . ?
N2 C7 C12 C11 -159.5(7) . . . . ?
C8 C7 C12 C11 17.6(10) . . . . ?
N2 C7 C12 C39 26.9(11) . . . . ?
C8 C7 C12 C39 -156.0(7) . . . . ?
Sb1 N3 C13 C18 62.9(7) . . . . ?
Sb1 N3 C13 C14 -117.6(6) . . . . ?
C18 C13 C14 C15 -11.6(9) . . . . ?
N3 C13 C14 C15 168.9(6) . . . . ?
C18 C13 C14 C43 163.9(6) . . . . ?
N3 C13 C14 C43 -15.6(10) . . . . ?
C13 C14 C15 C16 0.7(10) . . . . ?
C43 C14 C15 C16 -174.9(6) . . . . ?
C14 C15 C16 C17 6.1(10) . . . . ?
C14 C15 C16 C47B -175.3(6) . . . . ?
C14 C15 C16 C47A -175.3(6) . . . . ?
C15 C16 C17 C18 -2.3(10) . . . . ?
C47B C16 C17 C18 179.0(6) . . . . ?
C47A C16 C17 C18 179.0(6) . . . . ?
C14 C13 C18 C17 14.9(10) . . . . ?
N3 C13 C18 C17 -165.6(6) . . . . ?
C14 C13 C18 C51 -162.0(7) . . . . ?
N3 C13 C18 C51 17.6(10) . . . . ?
C16 C17 C18 C13 -7.9(10) . . . . ?
C16 C17 C18 C51 169.4(6) . . . . ?
C3 C2 C19 C22 -8.1(11) . . . . ?
C1 C2 C19 C22 172.4(8) . . . . ?
C3 C2 C19 C21 109.2(8) . . . . ?
C1 C2 C19 C21 -70.4(10) . . . . ?
C3 C2 C19 C20 -125.9(8) . . . . ?
C1 C2 C19 C20 54.6(10) . . . . ?
C5 C4 C23A C24A 170.5(13) . . . . ?
C3 C4 C23A C24A -11.2(15) . . . . ?
C23B C4 C23A C24A 0.0(1000) . . . . ?
C5 C4 C23A C25A 47.8(15) . . . . ?
C3 C4 C23A C25A -133.9(14) . . . . ?
C23B C4 C23A C25A 0.0(1000) . . . . ?
C5 C4 C23A C26A -70.5(15) . . . . ?
C3 C4 C23A C26A 107.8(14) . . . . ?
C23B C4 C23A C26A 0.0(1000) . . . . ?
C5 C4 C23B C24B 120.1(14) . . . . ?
C3 C4 C23B C24B -61.7(15) . . . . ?
C23A C4 C23B C24B 0.0(1000) . . . . ?
C5 C4 C23B C26B -118.1(14) . . . . ?
C3 C4 C23B C26B 60.2(15) . . . . ?
C23A C4 C23B C26B 0.0(1000) . . . . ?
C5 C4 C23B C25B 0.2(15) . . . . ?
C3 C4 C23B C25B 178.4(13) . . . . ?
C23A C4 C23B C25B 0.0(1000) . . . . ?
C5 C6 C27 C29 -92.9(9) . . . . ?
C1 C6 C27 C29 87.6(9) . . . . ?
C5 C6 C27 C30 140.3(7) . . . . ?
C1 C6 C27 C30 -39.2(10) . . . . ?
C5 C6 C27 C28 26.0(11) . . . . ?
C1 C6 C27 C28 -153.5(8) . . . . ?
C9 C8 C31 C33 -107.8(9) . . . . ?
C7 C8 C31 C33 73.9(10) . . . . ?
C9 C8 C31 C34 127.4(8) . . . . ?
C7 C8 C31 C34 -50.8(10) . . . . ?
C9 C8 C31 C32 11.9(11) . . . . ?
C7 C8 C31 C32 -166.3(8) . . . . ?
C11 C10 C35A C38A 103.8(12) . . . . ?
C9 C10 C35A C38A -75.9(12) . . . . ?
C35B C10 C35A C38A 0.0(1000) . . . . ?
C11 C10 C35A C36A -15.3(13) . . . . ?
C9 C10 C35A C36A 164.9(11) . . . . ?
C35B C10 C35A C36A 0.0(1000) . . . . ?
C11 C10 C35A C37A -135.5(11) . . . . ?
C9 C10 C35A C37A 44.7(12) . . . . ?
C35B C10 C35A C37A 0.0(1000) . . . . ?
C11 C10 C35B C37B -101.5(12) . . . . ?
C9 C10 C35B C37B 78.8(12) . . . . ?
C35A C10 C35B C37B 0.0(1000) . . . . ?
C11 C10 C35B C36B 20.5(13) . . . . ?
C9 C10 C35B C36B -159.3(11) . . . . ?
C35A C10 C35B C36B 0.0(1000) . . . . ?
C11 C10 C35B C38B 138.0(11) . . . . ?
C9 C10 C35B C38B -41.7(12) . . . . ?
C35A C10 C35B C38B 0.0(1000) . . . . ?
C11 C12 C39 C42 -52.3(10) . . . . ?
C7 C12 C39 C42 121.3(9) . . . . ?
C11 C12 C39 C41 -169.2(7) . . . . ?
C7 C12 C39 C41 4.4(11) . . . . ?
C11 C12 C39 C40 65.7(9) . . . . ?
C7 C12 C39 C40 -120.7(9) . . . . ?
C15 C14 C43 C45 118.0(7) . . . . ?
C13 C14 C43 C45 -57.3(8) . . . . ?
C15 C14 C43 C46 1.4(9) . . . . ?
C13 C14 C43 C46 -173.9(7) . . . . ?
C15 C14 C43 C44 -118.0(7) . . . . ?
C13 C14 C43 C44 66.7(9) . . . . ?
C17 C16 C47A C48A -103.8(10) . . . . ?
C15 C16 C47A C48A 77.6(10) . . . . ?
C47B C16 C47A C48A 0.0(1000) . . . . ?
C17 C16 C47A C50A 135.7(10) . . . . ?
C15 C16 C47A C50A -42.9(11) . . . . ?
C47B C16 C47A C50A 0.0(1000) . . . . ?
C17 C16 C47A C49A 15.6(11) . . . . ?
C15 C16 C47A C49A -163.0(9) . . . . ?
C47B C16 C47A C49A 0.0(1000) . . . . ?
C17 C16 C47B C48B -130.7(10) . . . . ?
C15 C16 C47B C48B 50.7(11) . . . . ?
C47A C16 C47B C48B 0.0(1000) . . . . ?
C17 C16 C47B C50B 108.0(10) . . . . ?
C15 C16 C47B C50B -70.6(11) . . . . ?
C47A C16 C47B C50B 0.0(1000) . . . . ?
C17 C16 C47B C49B -10.8(11) . . . . ?
C15 C16 C47B C49B 170.6(9) . . . . ?
C47A C16 C47B C49B 0.0(1000) . . . . ?
C13 C18 C51 C53 -109.5(8) . . . . ?
C17 C18 C51 C53 73.6(8) . . . . ?
C13 C18 C51 C52 16.0(11) . . . . ?
C17 C18 C51 C52 -160.9(7) . . . . ?
C13 C18 C51 C54 132.8(8) . . . . ?
C17 C18 C51 C54 -44.1(9) . . . . ?
